data_7226303
loop_
_publ_author_name
'Qian, Cheng'
'Kong, Fang'
'Mao, Jianggao'

_publ_section_title
;
 A Series of New Silver Selenites with d0-TM Cations
;
_journal_name_full 'RSC Adv.'
_journal_paper_doi 10.1039/C6RA17867G
_journal_year 2016
_chemical_formula_moiety Ag2F2O6Se2Zr
_chemical_formula_sum 'Ag2 F2 O6 Se2 Zr'
_chemical_formula_weight 598.88
_chemical_name_systematic
; 
 ? 
;
_space_group_IT_number 64
_symmetry_cell_setting orthorhombic
_symmetry_space_group_name_Hall '-C 2ac 2'
_symmetry_space_group_name_H-M 'C m c e'
_atom_sites_solution_hydrogens no
_atom_sites_solution_primary direct
_atom_sites_solution_secondary difmap
_audit_creation_method SHELXL-97
_cell_angle_alpha 90.00
_cell_angle_beta 90.00
_cell_angle_gamma 90.00
_cell_formula_units_Z 8
_cell_length_a 7.3640(5)
_cell_length_b 31.451(2)
_cell_length_c 6.2719(5)
_cell_measurement_reflns_used 1906
_cell_measurement_temperature 293(2)
_cell_measurement_theta_max 27.4239
_cell_measurement_theta_min 3.3740
_cell_volume 1452.60(18)
_computing_structure_refinement 'SHELXL-97 (Sheldrick, 1997)'
_computing_structure_solution 'SHELXS-97 (Sheldrick, 1990)'
_diffrn_ambient_temperature 293(2)
_diffrn_detector_area_resol_mean 10.3503
_diffrn_measured_fraction_theta_full 0.990
_diffrn_measured_fraction_theta_max 0.990
_diffrn_measurement_device_type 'SuperNova, Dual, Cu at zero, Atlas'
_diffrn_measurement_method SuperNova
_diffrn_radiation_monochromator graphite
_diffrn_radiation_source 'fine-focus sealed tube'
_diffrn_radiation_type MoK\a
_diffrn_radiation_wavelength 0.71073
_diffrn_reflns_av_R_equivalents 0.0476
_diffrn_reflns_av_sigmaI/netI 0.0364
_diffrn_reflns_limit_h_max 9
_diffrn_reflns_limit_h_min -8
_diffrn_reflns_limit_k_max 40
_diffrn_reflns_limit_k_min -39
_diffrn_reflns_limit_l_max 7
_diffrn_reflns_limit_l_min -7
_diffrn_reflns_number 5486
_diffrn_reflns_theta_full 27.48
_diffrn_reflns_theta_max 27.48
_diffrn_reflns_theta_min 3.50
_exptl_absorpt_coefficient_mu 16.802
_exptl_absorpt_correction_T_max 1.00000
_exptl_absorpt_correction_T_min 0.21069
_exptl_absorpt_correction_type multi-scan
_exptl_crystal_colour colorless
_exptl_crystal_density_diffrn 5.477
_exptl_crystal_density_method 'not measured'
_exptl_crystal_description brick
_exptl_crystal_F_000 2144
_exptl_crystal_size_max 0.20
_exptl_crystal_size_mid 0.10
_exptl_crystal_size_min 0.10
_refine_diff_density_max 1.047
_refine_diff_density_min -0.940
_refine_diff_density_rms 0.212
_refine_ls_extinction_coef 0.00035(3)
_refine_ls_extinction_expression Fc^*^=kFc[1+0.001xFc^2^\l^3^/sin(2\q)]^-1/4^
_refine_ls_extinction_method SHELXL
_refine_ls_goodness_of_fit_ref 1.097
_refine_ls_hydrogen_treatment no
_refine_ls_matrix_type full
_refine_ls_number_parameters 71
_refine_ls_number_reflns 895
_refine_ls_number_restraints 0
_refine_ls_restrained_S_all 1.097
_refine_ls_R_factor_all 0.0335
_refine_ls_R_factor_gt 0.0237
_refine_ls_shift/su_max 0.000
_refine_ls_shift/su_mean 0.000
_refine_ls_structure_factor_coef Fsqd
_refine_ls_weighting_details 'calc w=1/[\s^2^(Fo^2^)+(0.0127P)^2^+0.0000P] where P=(Fo^2^+2Fc^2^)/3'
_refine_ls_weighting_scheme calc
_refine_ls_wR_factor_gt 0.0433
_refine_ls_wR_factor_ref 0.0477
_reflns_number_gt 758
_reflns_number_total 895
_reflns_threshold_expression >2sigma(I)
_cod_data_source_file c6ra17867g2.cif
_cod_data_source_block Ag2Zr(SeO3)2F2
_cod_original_cell_volume 1452.62(19)
_cod_original_sg_symbol_H-M Cmca
_cod_database_code 7226303

loop_
_symmetry_equiv_pos_as_xyz
'x, y, z'
'-x, -y+1/2, z+1/2'
'-x, y+1/2, -z+1/2'
'x, -y, -z'
'x+1/2, y+1/2, z'
'-x+1/2, -y+1, z+1/2'
'-x+1/2, y+1, -z+1/2'
'x+1/2, -y+1/2, -z'
'-x, -y, -z'
'x, y-1/2, -z-1/2'
'x, -y-1/2, z-1/2'
'-x, y, z'
'-x+1/2, -y+1/2, -z'
'x+1/2, y, -z-1/2'
'x+1/2, -y, z-1/2'
'-x+1/2, y+1/2, z'

loop_
_atom_site_label
_atom_site_type_symbol
_atom_site_fract_x
_atom_site_fract_y
_atom_site_fract_z
_atom_site_U_iso_or_equiv
_atom_site_adp_type
_atom_site_occupancy
_atom_site_symmetry_multiplicity
_atom_site_calc_flag
_atom_site_refinement_flags
Ag1 Ag 0.2500 0.26792(2) 0.2500 0.02599(18) Uani 1 2 d S
Ag2 Ag 0.27953(8) 0.5000 0.0000 0.02626(19) Uani 1 2 d S
Zr1 Zr 0.2500 0.38066(2) 0.2500 0.00790(17) Uani 1 2 d S
Se1 Se 0.5000 0.31930(2) -0.13020(11) 0.01319(19) Uani 1 2 d S
Se2 Se 0.0000 0.42475(2) -0.16232(11) 0.01103(18) Uani 1 2 d S
F1 F 0.0000 0.35451(12) 0.1148(6) 0.0137(9) Uani 1 2 d S
F2 F 0.5000 0.40696(12) 0.1221(6) 0.0136(9) Uani 1 2 d S
O1 O 0.5000 0.26652(16) -0.0910(9) 0.0256(13) Uani 1 2 d S
O2 O 0.3176(4) 0.33229(11) 0.0231(6) 0.0177(8) Uani 1 1 d .
O3 O 0.1817(4) 0.42538(10) 0.0083(5) 0.0135(8) Uani 1 1 d .
O4 O 0.0000 0.47570(15) -0.2324(7) 0.0161(11) Uani 1 2 d S

loop_
_atom_site_aniso_label
_atom_site_aniso_U_11
_atom_site_aniso_U_22
_atom_site_aniso_U_33
_atom_site_aniso_U_23
_atom_site_aniso_U_13
_atom_site_aniso_U_12
Ag1 0.0233(3) 0.0196(3) 0.0351(4) 0.000 0.0005(3) 0.000
Ag2 0.0200(3) 0.0221(4) 0.0367(4) -0.0145(3) 0.000 0.000
Zr1 0.0063(3) 0.0089(3) 0.0085(4) 0.000 -0.0002(2) 0.000
Se1 0.0105(4) 0.0154(4) 0.0137(4) -0.0026(3) 0.000 0.000
Se2 0.0098(3) 0.0121(4) 0.0112(4) 0.0014(3) 0.000 0.000
F1 0.015(2) 0.011(2) 0.015(2) -0.0025(17) 0.000 0.000
F2 0.010(2) 0.017(2) 0.013(2) 0.0021(17) 0.000 0.000
O1 0.023(3) 0.015(3) 0.040(4) -0.008(3) 0.000 0.000
O2 0.0083(17) 0.022(2) 0.023(2) -0.0099(16) 0.0028(14) -0.0013(15)
O3 0.0121(17) 0.0147(19) 0.014(2) 0.0047(15) -0.0020(14) -0.0016(15)
O4 0.017(3) 0.014(3) 0.017(3) 0.008(2) 0.000 0.000

loop_
_atom_type_symbol
_atom_type_description
_atom_type_scat_dispersion_real
_atom_type_scat_dispersion_imag
_atom_type_scat_source
O O 0.0106 0.0060 'International Tables Vol C Tables 4.2.6.8 and 6.1.1.4'
F F 0.0171 0.0103 'International Tables Vol C Tables 4.2.6.8 and 6.1.1.4'
Se Se -0.0929 2.2259 'International Tables Vol C Tables 4.2.6.8 and 6.1.1.4'
Zr Zr -2.9673 0.5597 'International Tables Vol C Tables 4.2.6.8 and 6.1.1.4'
Ag Ag -0.8971 1.1015 'International Tables Vol C Tables 4.2.6.8 and 6.1.1.4'

loop_
_geom_angle_atom_site_label_1
_geom_angle_atom_site_label_2
_geom_angle_atom_site_label_3
_geom_angle
_geom_angle_site_symmetry_1
_geom_angle_site_symmetry_3
O1 Ag1 O1 125.3(2) 13 2_655
O1 Ag1 O2 116.95(12) 13 7_545
O1 Ag1 O2 106.50(16) 2_655 7_545
O1 Ag1 O2 106.50(16) 13 .
O1 Ag1 O2 116.95(12) 2_655 .
O2 Ag1 O2 73.34(15) 7_545 .
O1 Ag1 O1 100.47(7) 13 .
O1 Ag1 O1 78.70(7) 2_655 .
O2 Ag1 O1 124.63(13) 7_545 .
O2 Ag1 O1 57.10(13) . .
O1 Ag1 Ag1 56.39(12) 13 13
O1 Ag1 Ag1 104.05(14) 2_655 13
O2 Ag1 Ag1 143.30(8) 7_545 13
O2 Ag1 Ag1 74.98(8) . 13
O1 Ag1 Ag1 44.08(8) . 13
O1 Ag1 Ag1 104.05(14) 13 13_556
O1 Ag1 Ag1 56.39(12) 2_655 13_556
O2 Ag1 Ag1 74.98(8) 7_545 13_556
O2 Ag1 Ag1 143.30(8) . 13_556
O1 Ag1 Ag1 135.06(9) . 13_556
Ag1 Ag1 Ag1 140.46(4) 13 13_556
O1 Ag1 F1 80.76(12) 13 .
O1 Ag1 F1 153.87(13) 2_655 .
O2 Ag1 F1 52.45(10) 7_545 .
O2 Ag1 F1 47.36(9) . .
O1 Ag1 F1 100.19(11) . .
Ag1 Ag1 F1 92.08(6) 13 .
Ag1 Ag1 F1 120.43(6) 13_556 .
O3 Ag2 O3 145.87(15) 4_565 .
O3 Ag2 O4 118.47(14) 4_565 14
O3 Ag2 O4 84.90(13) . 14
O3 Ag2 O4 84.90(13) 4_565 6
O3 Ag2 O4 118.47(14) . 6
O4 Ag2 O4 97.28(14) 14 6
O3 Ag2 O4 92.07(13) 4_565 .
O3 Ag2 O4 60.36(13) . .
O4 Ag2 O4 92.76(7) 14 .
O4 Ag2 O4 169.77(16) 6 .
O3 Ag2 Ag2 86.48(8) 4_565 6_554
O3 Ag2 Ag2 88.90(8) . 6_554
O4 Ag2 Ag2 54.14(9) 14 6_554
O4 Ag2 Ag2 140.12(10) 6 6_554
O4 Ag2 Ag2 49.07(9) . 6_554
O3 Ag2 Ag2 88.90(8) 4_565 6
O3 Ag2 Ag2 86.48(8) . 6
O4 Ag2 Ag2 140.12(10) 14 6
O4 Ag2 Ag2 54.14(9) 6 6
O4 Ag2 Ag2 116.14(9) . 6
Ag2 Ag2 Ag2 164.21(4) 6_554 6
O3 Ag2 Ag2 107.06(8) 4_565 9_665
O3 Ag2 Ag2 107.06(8) . 9_665
O4 Ag2 Ag2 48.64(7) 14 9_665
O4 Ag2 Ag2 48.64(7) 6 9_665
O4 Ag2 Ag2 141.35(8) . 9_665
Ag2 Ag2 Ag2 97.90(2) 6_554 9_665
Ag2 Ag2 Ag2 97.90(2) 6 9_665
O3 Ag2 F2 163.37(9) 4_565 .
O3 Ag2 F2 47.11(8) . .
O4 Ag2 F2 64.83(13) 14 .
O4 Ag2 F2 78.48(12) 6 .
O4 Ag2 F2 104.22(11) . .
Ag2 Ag2 F2 106.61(6) 6_554 .
Ag2 Ag2 F2 81.03(6) 6 .
Ag2 Ag2 F2 61.78(3) 9_665 .
O3 Zr1 O3 97.26(18) 7_545 .
O3 Zr1 O2 152.60(13) 7_545 .
O3 Zr1 O2 92.93(14) . .
O3 Zr1 O2 92.93(14) 7_545 7_545
O3 Zr1 O2 152.60(13) . 7_545
O2 Zr1 O2 89.5(2) . 7_545
O3 Zr1 F2 79.11(14) 7_545 .
O3 Zr1 F2 71.68(12) . .
O2 Zr1 F2 80.11(14) . .
O2 Zr1 F2 135.47(13) 7_545 .
O3 Zr1 F2 71.68(12) 7_545 14_456
O3 Zr1 F2 79.11(14) . 14_456
O2 Zr1 F2 135.47(13) . 14_456
O2 Zr1 F2 80.11(14) 7_545 14_456
F2 Zr1 F2 135.23(19) . 14_456
O3 Zr1 F1 136.35(12) 7_545 .
O3 Zr1 F1 76.90(13) . .
O2 Zr1 F1 70.78(12) . .
O2 Zr1 F1 78.17(14) 7_545 .
F2 Zr1 F1 135.51(13) . .
F2 Zr1 F1 64.72(12) 14_456 .
O3 Zr1 F1 76.90(13) 7_545 14_556
O3 Zr1 F1 136.35(12) . 14_556
O2 Zr1 F1 78.17(14) . 14_556
O2 Zr1 F1 70.78(12) 7_545 14_556
F2 Zr1 F1 64.72(12) . 14_556
F2 Zr1 F1 135.51(13) 14_456 14_556
F1 Zr1 F1 135.82(18) . 14_556
O1 Se1 O2 98.90(17) . 12_655
O1 Se1 O2 98.90(17) . .
O2 Se1 O2 104.2(2) 12_655 .
O4 Se2 O3 98.86(15) . .
O4 Se2 O3 98.86(15) . 12
O3 Se2 O3 102.7(2) . 12
Zr1 F1 Zr1 114.62(16) . 14_456
Zr1 F1 Ag1 75.43(7) . .
Zr1 F1 Ag1 131.39(14) 14_456 .
Zr1 F2 Zr1 115.92(17) . 14_556
Zr1 F2 Ag2 90.35(6) . .
Zr1 F2 Ag2 143.89(13) 14_556 .
Se1 O1 Ag1 113.11(19) . 13
Se1 O1 Ag1 113.11(19) . 2_654
Ag1 O1 Ag1 102.7(2) 13 2_654
Se1 O1 Ag1 95.49(18) . .
Ag1 O1 Ag1 79.53(7) 13 .
Ag1 O1 Ag1 146.8(2) 2_654 .
Se1 O2 Zr1 136.84(19) . .
Se1 O2 Ag1 106.35(16) . .
Zr1 O2 Ag1 98.59(13) . .
Se2 O3 Zr1 128.45(17) . .
Se2 O3 Ag2 103.12(14) . .
Zr1 O3 Ag2 125.27(14) . .
Se2 O4 Ag2 118.73(18) . 14_455
Se2 O4 Ag2 118.73(18) . 6_554
Ag2 O4 Ag2 82.72(14) 14_455 6_554
Se2 O4 Ag2 97.66(14) . .
Ag2 O4 Ag2 143.5(2) 14_455 .
Ag2 O4 Ag2 76.79(5) 6_554 .

loop_
_geom_bond_atom_site_label_1
_geom_bond_atom_site_label_2
_geom_bond_distance
_geom_bond_site_symmetry_2
Ag1 O1 2.357(3) 13
Ag1 O1 2.357(3) 2_655
Ag1 O2 2.524(4) 7_545
Ag1 O2 2.524(4) .
Ag1 O1 2.822(4) .
Ag1 Ag1 3.3324(5) 13
Ag1 Ag1 3.3324(5) 13_556
Ag1 F1 3.395(3) .
Ag2 O3 2.456(3) 4_565
Ag2 O3 2.456(3) .
Ag2 O4 2.457(3) 14
Ag2 O4 2.457(3) 6
Ag2 O4 2.636(3) .
Ag2 Ag2 3.1660(3) 6_554
Ag2 Ag2 3.1660(3) 6
Ag2 Ag2 3.2471(12) 9_665
Ag2 F2 3.433(3) .
Zr1 O3 2.128(3) 7_545
Zr1 O3 2.128(3) .
Zr1 O2 2.142(3) .
Zr1 O2 2.142(3) 7_545
Zr1 F2 2.172(2) .
Zr1 F2 2.172(2) 14_456
Zr1 F1 2.188(2) .
Zr1 F1 2.188(2) 14_556
Se1 O1 1.678(5) .
Se1 O2 1.702(3) 12_655
Se1 O2 1.702(3) .
Se2 O4 1.662(5) .
Se2 O3 1.713(3) .
Se2 O3 1.713(3) 12
F1 Zr1 2.188(2) 14_456
F2 Zr1 2.172(2) 14_556
O1 Ag1 2.357(3) 13
O1 Ag1 2.357(3) 2_654
O4 Ag2 2.457(3) 14_455
O4 Ag2 2.457(3) 6_554
